data_7119564
loop_
_publ_author_name
'Zhang, Yuanyuan'
'Schley, Nathan D.'

_publ_section_title
;
 Reversible alkoxycarbene formation by C-H activation of ethers via
 discrete, isolable intermediates.
;
_journal_issue 13
_journal_name_full 'Chemical communications (Cambridge, England)'
_journal_page_first 2130
_journal_page_last 2133
_journal_paper_doi 10.1039/c6cc09838j
_journal_volume 53
_journal_year 2017
_chemical_formula_moiety 'C40 H32 Ir O2 P2, C32 H12 B F24, C2 H5 O0.5'
_chemical_formula_sum 'C74 H49 B F24 Ir O2.5 P2'
_chemical_formula_weight 1699.08
_space_group_crystal_system triclinic
_space_group_IT_number 2
_space_group_name_Hall '-P 1'
_space_group_name_H-M_alt 'P -1'
_symmetry_space_group_name_Hall '-P 1'
_symmetry_space_group_name_H-M 'P -1'
_atom_sites_solution_hydrogens mixed
_atom_sites_solution_primary direct
_audit_creation_date 2016-05-24
_audit_creation_method
;
Olex2 1.2
(compiled 2016.02.19 svn.r3266 for OlexSys, GUI svn.r5155)
;
_audit_update_record
;
2016-12-10 deposited with the CCDC.
2017-01-20 downloaded from the CCDC.
;
_cell_angle_alpha 88.6800(14)
_cell_angle_beta 89.2622(14)
_cell_angle_gamma 78.5165(14)
_cell_formula_units_Z 2
_cell_length_a 13.2902(2)
_cell_length_b 16.0229(3)
_cell_length_c 16.6282(3)
_cell_measurement_reflns_used 39061
_cell_measurement_temperature 100
_cell_measurement_theta_max 29.9500
_cell_measurement_theta_min 3.5150
_cell_volume 3469.01(11)
_computing_cell_refinement 'CrysAlisPro 1.171.38.43 (Rigaku OD, 2015)'
_computing_data_collection 'CrysAlisPro 1.171.38.43 (Rigaku OD, 2015)'
_computing_data_reduction 'CrysAlisPro 1.171.38.43 (Rigaku OD, 2015)'
_computing_molecular_graphics 'Olex2 (Dolomanov et al., 2009)'
_computing_publication_material 'Olex2 (Dolomanov et al., 2009)'
_computing_structure_refinement 'ShelXL (Sheldrick, 2015)'
_computing_structure_solution 'ShelXT (Sheldrick, 2015)'
_diffrn_ambient_environment air
_diffrn_ambient_temperature 100
_diffrn_detector 'CCD plate'
_diffrn_detector_area_resol_mean 8.1506
_diffrn_detector_type EosS2
_diffrn_measured_fraction_theta_full 0.998
_diffrn_measured_fraction_theta_max 0.895
_diffrn_measurement_details
;
List of Runs (angles in degrees, time in seconds):

  # Type    Start    End  Width  t~exp~   \w     \q     \k     \f   Frames
#--------------------------------------------------------------------------
  1  \w     -8.00  84.00   1.00   22.50    --   17.49  77.00 150.00   92
  2  \w     -8.00  86.00   1.00   22.50    --   17.49  19.00   0.00   94
  3  \w      3.00  83.00   1.00   22.50    --   17.49  57.00-120.00   80
  4  \w     -8.00  84.00   1.00   22.50    --   17.49  77.00   0.00   92
  5  \w      3.00  83.00   1.00   22.50    --   17.49  57.00  90.00   80
  6  \w      3.00  83.00   1.00   22.50    --   17.49  57.00 -30.00   80
  7  \w    -33.00  48.00   1.00   22.50    --  -17.80  57.00 -30.00   81
  8  \w    -48.00  32.00   1.00   22.50    --   17.49 -57.00-150.00   80
  9  \w    -49.00  43.00   1.00   22.50    --   17.49 -77.00 150.00   92
 10  \w    -49.00  43.00   1.00   22.50    --   17.49 -77.00 -60.00   92
 11  \w    -47.00  36.00   1.00   22.50    --   17.49 -64.00  66.00   83
 12  \w    -43.00  41.00   1.00   22.50    --  -17.80  77.00   0.00   84
;
_diffrn_measurement_device 'four-circle diffractometer'
_diffrn_measurement_device_type 'SuperNova, Dual, Cu at zero, EosS2'
_diffrn_measurement_method '\w scans'
_diffrn_orient_matrix_type 'CrysAlisPro convention (1999,Acta A55,543-557)'
_diffrn_orient_matrix_UB_11 0.0372462000
_diffrn_orient_matrix_UB_12 -0.0291034000
_diffrn_orient_matrix_UB_13 0.0221574000
_diffrn_orient_matrix_UB_21 0.0396897000
_diffrn_orient_matrix_UB_22 0.0134657000
_diffrn_orient_matrix_UB_23 -0.0226506000
_diffrn_orient_matrix_UB_31 0.0018916000
_diffrn_orient_matrix_UB_32 0.0318288000
_diffrn_orient_matrix_UB_33 0.0285774000
_diffrn_radiation_monochromator mirror
_diffrn_radiation_probe x-ray
_diffrn_radiation_type MoK\a
_diffrn_radiation_wavelength 0.71073
_diffrn_reflns_av_R_equivalents 0.0414
_diffrn_reflns_av_unetI/netI 0.0375
_diffrn_reflns_Laue_measured_fraction_full 0.998
_diffrn_reflns_Laue_measured_fraction_max 0.895
_diffrn_reflns_limit_h_max 18
_diffrn_reflns_limit_h_min -18
_diffrn_reflns_limit_k_max 21
_diffrn_reflns_limit_k_min -21
_diffrn_reflns_limit_l_max 22
_diffrn_reflns_limit_l_min -23
_diffrn_reflns_number 83918
_diffrn_reflns_point_group_measured_fraction_full 0.998
_diffrn_reflns_point_group_measured_fraction_max 0.895
_diffrn_reflns_theta_full 26.000
_diffrn_reflns_theta_max 30.303
_diffrn_reflns_theta_min 2.984
_diffrn_source 'micro-focus sealed X-ray tube'
_diffrn_source_type 'SuperNova (Mo) X-ray Source'
_exptl_absorpt_coefficient_mu 2.083
_exptl_absorpt_correction_T_max 0.958
_exptl_absorpt_correction_T_min 0.807
_exptl_absorpt_correction_type gaussian
_exptl_absorpt_process_details
;
CrysAlisPro 1.171.38.43 (Rigaku Oxford Diffraction, 2015)
Numerical absorption correction based on gaussian integration over
            a multifaceted crystal model
Empirical absorption correction using spherical harmonics,
 implemented in SCALE3 ABSPACK scaling algorithm.
;
_exptl_crystal_colour yellow
_exptl_crystal_colour_primary yellow
_exptl_crystal_density_diffrn 1.627
_exptl_crystal_description needle
_exptl_crystal_F_000 1682
_exptl_crystal_size_max 0.239
_exptl_crystal_size_mid 0.048
_exptl_crystal_size_min 0.044
_refine_diff_density_max 1.793
_refine_diff_density_min -1.177
_refine_diff_density_rms 0.102
_refine_ls_extinction_method none
_refine_ls_goodness_of_fit_ref 1.051
_refine_ls_hydrogen_treatment mixed
_refine_ls_matrix_type full
_refine_ls_number_parameters 961
_refine_ls_number_reflns 18625
_refine_ls_number_restraints 0
_refine_ls_restrained_S_all 1.051
_refine_ls_R_factor_all 0.0388
_refine_ls_R_factor_gt 0.0325
_refine_ls_shift/su_max 0.001
_refine_ls_shift/su_mean 0.000
_refine_ls_structure_factor_coef Fsqd
_refine_ls_weighting_details 'w=1/[\s^2^(Fo^2^)+(0.0250P)^2^+6.0940P] where P=(Fo^2^+2Fc^2^)/3'
_refine_ls_weighting_scheme calc
_refine_ls_wR_factor_gt 0.0695
_refine_ls_wR_factor_ref 0.0719
_reflns_Friedel_coverage 0.000
_reflns_number_gt 16856
_reflns_number_total 18625
_reflns_threshold_expression 'I > 2\s(I)'
_cod_data_source_file c6cc09838j2.cif
_cod_data_source_block Complex_2
_cod_depositor_comments 'Adding full bibliography for 7119563--7119566.cif.'
_cod_original_cell_volume 3469.02(10)
_cod_original_formula_sum 'C74 H49 B F24 Ir O2.50 P2'
_cod_database_code 7119564
_chemical_oxdiff_formula C40H32IrO2P2,C32H12BF24,C2H5O0.5
_shelx_space_group_comment
;
The symmetry employed for this shelxl refinement is uniquely defined
by the following loop, which should always be used as a source of
symmetry information in preference to the above space-group names.
They are only intended as comments.
;
_reflns_odcompleteness_completeness 99.86
_reflns_odcompleteness_iscentric 1
_reflns_odcompleteness_theta 27.42
_olex2_refinement_description
;
1. Fixed Uiso
 At 1.2 times of:
  All C(H) groups, All C(H,H) groups
 At 1.5 times of:
  All C(H,H,H,H,H,H) groups
2. Others
 Sof(H74D)=Sof(H74E)=Sof(H74F)=Sof(C73A)=Sof(H73C)=Sof(H73D)=1-FVAR(1)
 Sof(H74A)=Sof(H74B)=Sof(H74C)=Sof(C73)=Sof(H73A)=Sof(H73B)=FVAR(1)
3.a Secondary CH2 refined with riding coordinates:
 C2(H2A,H2B), C22(H22A,H22B), C73(H73A,H73B), C73A(H73C,H73D)
3.b Me refined with riding coordinates:
 C74(H74A,H74B,H74C), C74(H74D,H74E,H74F)
3.c Aromatic/amide H refined with riding coordinates:
 C4(H4), C5(H5), C6(H6), C10(H10), C11(H11), C12(H12), C13(H13), C14(H14),
 C16(H16), C17(H17), C18(H18), C19(H19), C20(H20), C24(H24), C25(H25), C26(H26),
  C30(H30), C31(H31), C32(H32), C33(H33), C34(H34), C36(H36), C37(H37),
 C38(H38), C39(H39), C40(H40), C42(H42), C44(H44), C46(H46), C50(H50), C52(H52),
  C54(H54), C58(H58), C60(H60), C62(H62), C66(H66), C68(H68), C70(H70)
;
_shelx_shelxl_version_number 2014/7
_olex2_date_sample_data_collection 2016-05-05
_olex2_submission_special_instructions 'No special instructions were received'
_oxdiff_exptl_absorpt_empirical_details
;
Empirical correction (ABSPACK) includes:
- Absorption correction using spherical harmonics
- Frame scaling
;
_oxdiff_exptl_absorpt_empirical_full_max 1.527
_oxdiff_exptl_absorpt_empirical_full_min 0.615

loop_
_space_group_symop_operation_xyz
'x, y, z'
'-x, -y, -z'

loop_
_atom_site_label
_atom_site_type_symbol
_atom_site_fract_x
_atom_site_fract_y
_atom_site_fract_z
_atom_site_U_iso_or_equiv
_atom_site_adp_type
_atom_site_occupancy
_atom_site_site_symmetry_order
_atom_site_calc_flag
_atom_site_refinement_flags_posn
_atom_site_refinement_flags_adp
_atom_site_refinement_flags_occupancy
_atom_site_disorder_assembly
_atom_site_disorder_group
Ir1 Ir 0.01099(2) 0.98492(2) 0.24343(2) 0.01088(3) Uani 1 1 d . . . . .
H H -0.082(3) 1.028(3) 0.198(2) 0.053(12) Uiso 1 1 d . . . . .
HA H 0.107(3) 0.938(3) 0.289(2) 0.049(12) Uiso 1 1 d . . . . .
P1 P 0.10462(5) 1.07618(4) 0.18337(4) 0.01278(12) Uani 1 1 d . . . . .
P2 P -0.08848(5) 0.89708(4) 0.30285(4) 0.01210(12) Uani 1 1 d . . . . .
O1 O 0.04285(15) 0.83784(12) 0.12575(11) 0.0180(4) Uani 1 1 d . . . . .
O2 O -0.01379(15) 1.13093(12) 0.36153(11) 0.0175(4) Uani 1 1 d . . . . .
C1 C 0.05817(19) 0.91271(15) 0.14846(15) 0.0131(5) Uani 1 1 d . . . . .
C2 C 0.0933(2) 0.81342(18) 0.04716(16) 0.0213(6) Uani 1 1 d . . . . .
H2A H 0.0422 0.8055 0.0066 0.026 Uiso 1 1 calc R . . . .
H2B H 0.1455 0.7602 0.0525 0.026 Uiso 1 1 calc R . . . .
C3 C 0.1420(2) 0.88718(17) 0.02463(15) 0.0182(5) Uani 1 1 d . . . . .
C4 C 0.1989(2) 0.90801(19) -0.04079(17) 0.0241(6) Uani 1 1 d . . . . .
H4 H 0.2156 0.8707 -0.0847 0.029 Uiso 1 1 calc R . . . .
C5 C 0.2305(3) 0.9859(2) -0.03945(17) 0.0276(7) Uani 1 1 d . . . . .
H5 H 0.2687 1.0015 -0.0841 0.033 Uiso 1 1 calc R . . . .
C6 C 0.2087(2) 1.04244(19) 0.02468(16) 0.0237(6) Uani 1 1 d . . . . .
H6 H 0.2325 1.0946 0.0233 0.028 Uiso 1 1 calc R . . . .
C7 C 0.1518(2) 1.02134(17) 0.09019(15) 0.0160(5) Uani 1 1 d . . . . .
C8 C 0.1200(2) 0.94411(16) 0.08684(15) 0.0152(5) Uani 1 1 d . . . . .
C9 C 0.2166(2) 1.09241(17) 0.23792(15) 0.0164(5) Uani 1 1 d . . . . .
C10 C 0.2995(2) 1.0246(2) 0.24799(18) 0.0278(6) Uani 1 1 d . . . . .
H10 H 0.3007 0.9727 0.2212 0.033 Uiso 1 1 calc R . . . .
C11 C 0.3802(2) 1.0331(3) 0.29719(19) 0.0369(8) Uani 1 1 d . . . . .
H11 H 0.4361 0.9864 0.3049 0.044 Uiso 1 1 calc R . . . .
C12 C 0.3799(3) 1.1093(3) 0.3353(2) 0.0375(9) Uani 1 1 d . . . . .
H12 H 0.4363 1.1157 0.3675 0.045 Uiso 1 1 calc R . . . .
C13 C 0.2973(3) 1.1756(2) 0.3261(2) 0.0401(9) Uani 1 1 d . . . . .
H13 H 0.2962 1.2274 0.3531 0.048 Uiso 1 1 calc R . . . .
C14 C 0.2155(3) 1.1678(2) 0.27772(19) 0.0295(7) Uani 1 1 d . . . . .
H14 H 0.1588 1.2140 0.2719 0.035 Uiso 1 1 calc R . . . .
C15 C 0.0402(2) 1.18287(16) 0.15250(15) 0.0166(5) Uani 1 1 d . . . . .
C16 C -0.0629(2) 1.21116(17) 0.17125(15) 0.0185(5) Uani 1 1 d . . . . .
H16 H -0.0995 1.1747 0.2001 0.022 Uiso 1 1 calc R . . . .
C17 C -0.1130(2) 1.29286(18) 0.14792(17) 0.0239(6) Uani 1 1 d . . . . .
H17 H -0.1834 1.3122 0.1612 0.029 Uiso 1 1 calc R . . . .
C18 C -0.0597(3) 1.34579(18) 0.10532(17) 0.0257(6) Uani 1 1 d . . . . .
H18 H -0.0938 1.4014 0.0892 0.031 Uiso 1 1 calc R . . . .
C19 C 0.0426(3) 1.31823(18) 0.08626(17) 0.0270(7) Uani 1 1 d . . . . .
H19 H 0.0784 1.3547 0.0566 0.032 Uiso 1 1 calc R . . . .
C20 C 0.0936(2) 1.23748(18) 0.11021(17) 0.0217(6) Uani 1 1 d . . . . .
H20 H 0.1645 1.2192 0.0980 0.026 Uiso 1 1 calc R . . . .
C21 C -0.03399(19) 1.05753(16) 0.33815(15) 0.0138(5) Uani 1 1 d . . . . .
C22 C -0.0643(2) 1.15741(18) 0.43963(15) 0.0196(5) Uani 1 1 d . . . . .
H22A H -0.1133 1.2125 0.4339 0.024 Uiso 1 1 calc R . . . .
H22B H -0.0130 1.1626 0.4809 0.024 Uiso 1 1 calc R . . . .
C23 C -0.1192(2) 1.08670(17) 0.46092(15) 0.0173(5) Uani 1 1 d . . . . .
C24 C -0.1792(2) 1.06831(19) 0.52543(16) 0.0235(6) Uani 1 1 d . . . . .
H24 H -0.1944 1.1056 0.5694 0.028 Uiso 1 1 calc R . . . .
C25 C -0.2161(2) 0.9929(2) 0.52296(17) 0.0276(7) Uani 1 1 d . . . . .
H25 H -0.2562 0.9790 0.5671 0.033 Uiso 1 1 calc R . . . .
C26 C -0.1970(2) 0.93621(19) 0.45855(16) 0.0229(6) Uani 1 1 d . . . . .
H26 H -0.2248 0.8859 0.4592 0.027 Uiso 1 1 calc R . . . .
C27 C -0.1369(2) 0.95482(16) 0.39384(14) 0.0144(5) Uani 1 1 d . . . . .
C28 C -0.09989(19) 1.03000(16) 0.39861(14) 0.0136(5) Uani 1 1 d . . . . .
C29 C -0.0313(2) 0.79099(16) 0.33926(15) 0.0158(5) Uani 1 1 d . . . . .
C30 C 0.0749(2) 0.76596(17) 0.34351(16) 0.0186(5) Uani 1 1 d . . . . .
H30 H 0.1176 0.8035 0.3249 0.022 Uiso 1 1 calc R . . . .
C31 C 0.1184(2) 0.68613(19) 0.37501(17) 0.0240(6) Uani 1 1 d . . . . .
H31 H 0.1910 0.6693 0.3783 0.029 Uiso 1 1 calc R . . . .
C32 C 0.0565(3) 0.63079(18) 0.40173(17) 0.0265(6) Uani 1 1 d . . . . .
H32 H 0.0867 0.5763 0.4233 0.032 Uiso 1 1 calc R . . . .
C33 C -0.0485(3) 0.6546(2) 0.39713(19) 0.0303(7) Uani 1 1 d . . . . .
H33 H -0.0907 0.6164 0.4152 0.036 Uiso 1 1 calc R . . . .
C34 C -0.0932(2) 0.73458(18) 0.36607(18) 0.0238(6) Uani 1 1 d . . . . .
H34 H -0.1659 0.7509 0.3630 0.029 Uiso 1 1 calc R . . . .
C35 C -0.1985(2) 0.87919(16) 0.24683(15) 0.0145(5) Uani 1 1 d . . . . .
C36 C -0.1829(2) 0.81506(18) 0.18966(17) 0.0210(6) Uani 1 1 d . . . . .
H36 H -0.1171 0.7794 0.1840 0.025 Uiso 1 1 calc R . . . .
C37 C -0.2629(2) 0.8031(2) 0.14110(18) 0.0269(6) Uani 1 1 d . . . . .
H37 H -0.2517 0.7591 0.1028 0.032 Uiso 1 1 calc R . . . .
C38 C -0.3586(2) 0.8552(2) 0.14831(18) 0.0294(7) Uani 1 1 d . . . . .
H38 H -0.4130 0.8475 0.1146 0.035 Uiso 1 1 calc R . . . .
C39 C -0.3750(2) 0.9188(2) 0.20494(18) 0.0297(7) Uani 1 1 d . . . . .
H39 H -0.4409 0.9544 0.2100 0.036 Uiso 1 1 calc R . . . .
C40 C -0.2955(2) 0.93095(19) 0.25454(17) 0.0222(6) Uani 1 1 d . . . . .
H40 H -0.3075 0.9744 0.2935 0.027 Uiso 1 1 calc R . . . .
F1 F 0.40591(19) 0.81501(13) 0.1991(2) 0.0821(11) Uani 1 1 d . . . . .
F2 F 0.32171(17) 0.78260(13) 0.30155(14) 0.0451(5) Uani 1 1 d . . . . .
F3 F 0.26917(18) 0.76496(14) 0.18500(14) 0.0504(6) Uani 1 1 d . . . . .
F4 F 0.70068(15) 0.59636(13) 0.11335(12) 0.0396(5) Uani 1 1 d . . . . .
F5 F 0.74382(15) 0.57708(18) 0.23604(14) 0.0547(6) Uani 1 1 d . . . . .
F6 F 0.72183(16) 0.47181(13) 0.16669(17) 0.0544(7) Uani 1 1 d . . . . .
F7 F 0.73237(15) 0.23206(13) 0.31684(14) 0.0416(5) Uani 1 1 d . . . . .
F8 F 0.64832(15) 0.13656(13) 0.35577(12) 0.0399(5) Uani 1 1 d . . . . .
F9 F 0.73062(14) 0.12444(12) 0.24351(12) 0.0334(4) Uani 1 1 d . . . . .
F10 F 0.3388(2) 0.26188(19) 0.03662(14) 0.0697(8) Uani 1 1 d . . . . .
F11 F 0.4925(2) 0.2008(3) 0.01244(15) 0.0924(12) Uani 1 1 d . . . . .
F12 F 0.3930(3) 0.1377(2) 0.07819(18) 0.0875(11) Uani 1 1 d . . . . .
F13 F 0.3590(2) 0.21548(14) 0.52900(13) 0.0568(7) Uani 1 1 d . . . . .
F14 F 0.50021(18) 0.24005(16) 0.57119(19) 0.0714(9) Uani 1 1 d . . . . .
F15 F 0.3632(2) 0.27807(13) 0.63882(12) 0.0499(6) Uani 1 1 d . . . . .
F16 F 0.37395(14) 0.64757(11) 0.53673(11) 0.0279(4) Uani 1 1 d . . . . .
F17 F 0.31903(15) 0.58436(11) 0.63941(10) 0.0293(4) Uani 1 1 d . . . . .
F18 F 0.21833(13) 0.63066(11) 0.54131(10) 0.0268(4) Uani 1 1 d . . . . .
F19 F 0.1029(4) 0.5401(3) 0.05115(18) 0.151(2) Uani 1 1 d . . . . .
F20 F 0.0624(4) 0.64361(19) 0.1214(2) 0.1286(19) Uani 1 1 d . . . . .
F21 F -0.0377(3) 0.5635(2) 0.0998(2) 0.1127(16) Uani 1 1 d . . . . .
F22 F 0.0527(2) 0.31807(15) 0.39409(19) 0.0761(9) Uani 1 1 d . . . . .
F23 F -0.0732(2) 0.3726(3) 0.32405(15) 0.1082(15) Uani 1 1 d . . . . .
F24 F -0.0248(2) 0.44084(14) 0.42037(13) 0.0533(6) Uani 1 1 d . . . . .
C41 C 0.4236(2) 0.51657(17) 0.25619(15) 0.0154(5) Uani 1 1 d . . . . .
C42 C 0.3710(2) 0.60164(17) 0.25395(15) 0.0169(5) Uani 1 1 d . . . . .
H42 H 0.3010 0.6142 0.2705 0.020 Uiso 1 1 calc R . . . .
C43 C 0.4174(2) 0.66872(17) 0.22835(17) 0.0192(5) Uani 1 1 d . . . . .
C44 C 0.5191(2) 0.65345(18) 0.20377(17) 0.0211(6) Uani 1 1 d . . . . .
H44 H 0.5511 0.6989 0.1867 0.025 Uiso 1 1 calc R . . . .
C45 C 0.5731(2) 0.57001(17) 0.20476(16) 0.0186(5) Uani 1 1 d . . . . .
C46 C 0.5262(2) 0.50324(17) 0.23006(15) 0.0161(5) Uani 1 1 d . . . . .
H46 H 0.5653 0.4467 0.2296 0.019 Uiso 1 1 calc R . . . .
C47 C 0.3552(2) 0.75719(19) 0.2279(2) 0.0306(7) Uani 1 1 d . . . . .
C48 C 0.6838(2) 0.55314(19) 0.18005(19) 0.0255(6) Uani 1 1 d . . . . .
C49 C 0.4313(2) 0.34898(16) 0.25164(15) 0.0150(5) Uani 1 1 d . . . . .
C50 C 0.5225(2) 0.30249(17) 0.28394(15) 0.0164(5) Uani 1 1 d . . . . .
H50 H 0.5479 0.3220 0.3317 0.020 Uiso 1 1 calc R . . . .
C51 C 0.5779(2) 0.22891(17) 0.24934(16) 0.0189(5) Uani 1 1 d . . . . .
C52 C 0.5449(2) 0.19823(19) 0.17941(17) 0.0233(6) Uani 1 1 d . . . . .
H52 H 0.5820 0.1477 0.1559 0.028 Uiso 1 1 calc R . . . .
C53 C 0.4554(2) 0.2441(2) 0.14471(17) 0.0237(6) Uani 1 1 d . . . . .
C54 C 0.3993(2) 0.31719(18) 0.18000(16) 0.0198(5) Uani 1 1 d . . . . .
H54 H 0.3379 0.3463 0.1551 0.024 Uiso 1 1 calc R . . . .
C55 C 0.6716(2) 0.18111(19) 0.29084(18) 0.0251(6) Uani 1 1 d . . . . .
C56 C 0.4211(3) 0.2121(3) 0.0685(2) 0.0364(8) Uani 1 1 d . . . . .
C57 C 0.37747(19) 0.43421(16) 0.39042(15) 0.0144(5) Uani 1 1 d . . . . .
C58 C 0.3900(2) 0.35843(17) 0.43631(15) 0.0165(5) Uani 1 1 d . . . . .
H58 H 0.4042 0.3057 0.4093 0.020 Uiso 1 1 calc R . . . .
C59 C 0.3826(2) 0.35727(17) 0.52005(15) 0.0169(5) Uani 1 1 d . . . . .
C60 C 0.3594(2) 0.43218(17) 0.56204(16) 0.0181(5) Uani 1 1 d . . . . .
H60 H 0.3530 0.4317 0.6190 0.022 Uiso 1 1 calc R . . . .
C61 C 0.3458(2) 0.50854(17) 0.51784(15) 0.0161(5) Uani 1 1 d . . . . .
C62 C 0.35650(19) 0.50903(17) 0.43464(15) 0.0159(5) Uani 1 1 d . . . . .
H62 H 0.3493 0.5622 0.4067 0.019 Uiso 1 1 calc R . . . .
C63 C 0.4022(2) 0.27304(19) 0.56450(17) 0.0242(6) Uani 1 1 d . . . . .
C64 C 0.3150(2) 0.59181(18) 0.55900(16) 0.0190(5) Uani 1 1 d . . . . .
C65 C 0.2477(2) 0.45277(16) 0.26994(15) 0.0153(5) Uani 1 1 d . . . . .
C66 C 0.2038(2) 0.49953(17) 0.20242(16) 0.0188(5) Uani 1 1 d . . . . .
H66 H 0.2469 0.5229 0.1658 0.023 Uiso 1 1 calc R . . . .
C67 C 0.0988(2) 0.51269(18) 0.18752(17) 0.0224(6) Uani 1 1 d . . . . .
C68 C 0.0330(2) 0.47832(19) 0.23714(18) 0.0243(6) Uani 1 1 d . . . . .
H68 H -0.0386 0.4878 0.2268 0.029 Uiso 1 1 calc R . . . .
C69 C 0.0754(2) 0.42940(19) 0.30269(17) 0.0217(6) Uani 1 1 d . . . . .
C70 C 0.1792(2) 0.41794(17) 0.31896(15) 0.0179(5) Uani 1 1 d . . . . .
H70 H 0.2050 0.3851 0.3652 0.021 Uiso 1 1 calc R . . . .
C71 C 0.0570(3) 0.5666(2) 0.1163(2) 0.0375(8) Uani 1 1 d . . . . .
C72 C 0.0061(2) 0.3920(2) 0.35883(19) 0.0311(7) Uani 1 1 d . . . . .
B1 B 0.3708(2) 0.43780(18) 0.29112(17) 0.0141(5) Uani 1 1 d . . . . .
O3 O 0.5000 0.5000 0.0000 0.114(2) Uani 1 2 d S T P . .
C74 C 0.6412(6) 0.3690(5) -0.0019(5) 0.120(3) Uani 1 1 d . . . . .
H74A H 0.6465 0.3099 0.0170 0.180 Uiso 0.509(12) 1 calc R . . A 1
H74B H 0.6536 0.3702 -0.0601 0.180 Uiso 0.509(12) 1 calc R . . A 1
H74C H 0.6923 0.3944 0.0255 0.180 Uiso 0.509(12) 1 calc R . . A 1
H74D H 0.7104 0.3568 -0.0253 0.180 Uiso 0.491(12) 1 calc R . . A 2
H74E H 0.6453 0.3599 0.0565 0.180 Uiso 0.491(12) 1 calc R . . A 2
H74F H 0.6002 0.3309 -0.0247 0.180 Uiso 0.491(12) 1 calc R . . A 2
C73 C 0.5416(8) 0.4160(7) 0.0154(5) 0.056(3) Uani 0.509(12) 1 d . . . A 1
H73A H 0.4944 0.3842 -0.0104 0.067 Uiso 0.509(12) 1 calc R . . A 1
H73B H 0.5325 0.4081 0.0740 0.067 Uiso 0.509(12) 1 calc R . . A 1
C73A C 0.5947(8) 0.4538(7) -0.0193(5) 0.057(3) Uani 0.491(12) 1 d . . . A 2
H73C H 0.6433 0.4875 0.0014 0.068 Uiso 0.491(12) 1 calc R . . A 2
H73D H 0.5988 0.4590 -0.0786 0.068 Uiso 0.491(12) 1 calc R . . A 2

loop_
_atom_site_aniso_label
_atom_site_aniso_U_11
_atom_site_aniso_U_22
_atom_site_aniso_U_33
_atom_site_aniso_U_23
_atom_site_aniso_U_13
_atom_site_aniso_U_12
Ir1 0.01289(5) 0.00964(5) 0.01068(4) -0.00025(3) 0.00099(3) -0.00371(3)
P1 0.0153(3) 0.0110(3) 0.0130(3) -0.0011(2) 0.0012(2) -0.0051(2)
P2 0.0132(3) 0.0109(3) 0.0126(3) -0.0001(2) 0.0013(2) -0.0036(2)
O1 0.0253(10) 0.0141(9) 0.0159(9) -0.0036(7) 0.0050(7) -0.0074(8)
O2 0.0232(10) 0.0148(9) 0.0157(9) -0.0049(7) 0.0031(7) -0.0065(8)
C1 0.0149(12) 0.0098(11) 0.0149(11) -0.0012(9) 0.0002(9) -0.0029(9)
C2 0.0323(16) 0.0177(13) 0.0161(12) -0.0072(10) 0.0061(11) -0.0095(12)
C3 0.0235(14) 0.0175(13) 0.0146(12) -0.0006(10) 0.0005(10) -0.0065(11)
C4 0.0315(16) 0.0273(15) 0.0156(13) -0.0056(11) 0.0056(11) -0.0109(13)
C5 0.0363(17) 0.0335(17) 0.0176(13) -0.0029(12) 0.0107(12) -0.0181(14)
C6 0.0329(16) 0.0253(15) 0.0178(13) -0.0021(11) 0.0060(11) -0.0176(13)
C7 0.0203(13) 0.0171(13) 0.0117(11) -0.0012(9) 0.0001(10) -0.0065(10)
C8 0.0185(13) 0.0156(12) 0.0127(11) -0.0004(9) -0.0004(9) -0.0059(10)
C9 0.0164(12) 0.0204(13) 0.0143(11) 0.0009(10) 0.0021(10) -0.0083(10)
C10 0.0233(15) 0.0376(18) 0.0203(14) -0.0079(12) 0.0028(11) 0.0000(13)
C11 0.0156(14) 0.065(2) 0.0254(16) -0.0003(16) 0.0016(12) 0.0024(15)
C12 0.0275(17) 0.066(3) 0.0272(16) 0.0073(16) -0.0079(13) -0.0299(18)
C13 0.056(2) 0.0307(18) 0.0415(19) 0.0044(15) -0.0221(17) -0.0269(17)
C14 0.0385(18) 0.0207(15) 0.0327(16) 0.0013(12) -0.0149(14) -0.0131(13)
C15 0.0233(13) 0.0140(12) 0.0144(11) 0.0001(9) -0.0012(10) -0.0084(10)
C16 0.0269(14) 0.0140(12) 0.0156(12) 0.0001(9) -0.0013(10) -0.0063(11)
C17 0.0310(16) 0.0169(14) 0.0215(14) -0.0010(11) 0.0000(12) 0.0010(12)
C18 0.0438(19) 0.0123(13) 0.0199(13) 0.0002(10) -0.0040(13) -0.0023(12)
C19 0.0458(19) 0.0166(14) 0.0219(14) 0.0041(11) -0.0006(13) -0.0146(13)
C20 0.0260(15) 0.0192(14) 0.0220(13) 0.0032(11) 0.0000(11) -0.0098(11)
C21 0.0155(12) 0.0110(11) 0.0147(11) 0.0016(9) -0.0033(9) -0.0020(9)
C22 0.0259(14) 0.0201(13) 0.0138(12) -0.0069(10) 0.0032(10) -0.0062(11)
C23 0.0176(13) 0.0201(13) 0.0136(12) -0.0014(10) -0.0017(10) -0.0021(10)
C24 0.0269(15) 0.0285(15) 0.0155(12) -0.0069(11) 0.0046(11) -0.0063(12)
C25 0.0317(16) 0.0361(17) 0.0177(13) -0.0026(12) 0.0105(12) -0.0139(14)
C26 0.0281(15) 0.0249(15) 0.0189(13) -0.0006(11) 0.0051(11) -0.0135(12)
C27 0.0157(12) 0.0167(12) 0.0115(11) -0.0005(9) 0.0003(9) -0.0052(10)
C28 0.0140(12) 0.0143(12) 0.0122(11) -0.0003(9) -0.0011(9) -0.0023(9)
C29 0.0204(13) 0.0127(12) 0.0148(11) -0.0001(9) 0.0014(10) -0.0044(10)
C30 0.0213(13) 0.0176(13) 0.0165(12) -0.0001(10) 0.0032(10) -0.0032(11)
C31 0.0254(15) 0.0230(15) 0.0194(13) 0.0031(11) 0.0039(11) 0.0051(12)
C32 0.0407(18) 0.0149(14) 0.0206(14) 0.0039(10) 0.0012(12) 0.0017(12)
C33 0.0426(19) 0.0215(15) 0.0288(16) 0.0095(12) -0.0009(14) -0.0120(14)
C34 0.0247(15) 0.0200(14) 0.0277(15) 0.0068(11) -0.0010(12) -0.0078(12)
C35 0.0158(12) 0.0139(12) 0.0154(11) 0.0015(9) -0.0003(9) -0.0071(10)
C36 0.0239(14) 0.0187(14) 0.0221(13) -0.0027(10) 0.0005(11) -0.0081(11)
C37 0.0349(17) 0.0278(16) 0.0225(14) -0.0024(12) -0.0034(12) -0.0168(13)
C38 0.0262(15) 0.048(2) 0.0198(14) 0.0039(13) -0.0051(12) -0.0224(15)
C39 0.0154(14) 0.048(2) 0.0255(15) 0.0012(14) 0.0006(11) -0.0073(14)
C40 0.0185(13) 0.0284(15) 0.0202(13) -0.0012(11) 0.0023(11) -0.0059(12)
F1 0.0482(15) 0.0160(10) 0.176(3) 0.0212(14) 0.0574(17) 0.0020(10)
F2 0.0435(13) 0.0317(11) 0.0542(13) -0.0174(10) 0.0016(10) 0.0083(9)
F3 0.0492(14) 0.0338(12) 0.0587(14) 0.0012(10) -0.0202(11) 0.0155(10)
F4 0.0304(10) 0.0433(12) 0.0435(11) 0.0136(9) 0.0170(9) -0.0060(9)
F5 0.0205(10) 0.099(2) 0.0459(13) -0.0121(13) 0.0001(9) -0.0153(12)
F6 0.0321(11) 0.0236(10) 0.103(2) 0.0026(11) 0.0345(12) 0.0023(9)
F7 0.0255(10) 0.0302(11) 0.0673(14) -0.0121(10) -0.0156(10) 0.0011(8)
F8 0.0327(11) 0.0457(12) 0.0336(10) 0.0116(9) 0.0058(8) 0.0089(9)
F9 0.0268(10) 0.0275(10) 0.0414(11) -0.0081(8) 0.0101(8) 0.0061(8)
F10 0.0687(18) 0.095(2) 0.0389(13) -0.0360(13) -0.0258(12) 0.0050(15)
F11 0.0484(15) 0.200(4) 0.0421(14) -0.0745(19) 0.0218(12) -0.050(2)
F12 0.134(3) 0.080(2) 0.0697(19) -0.0253(16) -0.0255(19) -0.069(2)
F13 0.111(2) 0.0339(12) 0.0378(12) 0.0104(9) -0.0239(13) -0.0435(13)
F14 0.0354(13) 0.0555(16) 0.115(2) 0.0567(16) 0.0025(14) 0.0038(11)
F15 0.0931(19) 0.0363(12) 0.0224(10) 0.0077(8) 0.0083(11) -0.0190(12)
F16 0.0296(10) 0.0260(9) 0.0317(9) -0.0104(7) 0.0055(7) -0.0134(8)
F17 0.0439(11) 0.0288(10) 0.0141(8) -0.0066(7) -0.0021(7) -0.0036(8)
F18 0.0185(8) 0.0297(9) 0.0297(9) -0.0094(7) -0.0017(7) 0.0022(7)
F19 0.166(4) 0.203(5) 0.0314(15) 0.050(2) 0.000(2) 0.082(3)
F20 0.228(5) 0.0478(18) 0.130(3) 0.0614(19) -0.123(3) -0.075(2)
F21 0.091(2) 0.112(3) 0.152(3) 0.097(2) -0.096(2) -0.066(2)
F22 0.0788(19) 0.0367(14) 0.113(2) 0.0144(14) 0.0562(17) -0.0176(13)
F23 0.083(2) 0.247(5) 0.0321(13) 0.0013(19) 0.0033(13) -0.124(3)
F24 0.0889(19) 0.0405(12) 0.0339(11) -0.0078(9) 0.0342(12) -0.0223(12)
C41 0.0170(12) 0.0180(13) 0.0119(11) -0.0012(9) -0.0011(9) -0.0048(10)
C42 0.0156(12) 0.0179(13) 0.0179(12) -0.0011(10) 0.0010(10) -0.0049(10)
C43 0.0184(13) 0.0153(13) 0.0236(13) 0.0005(10) 0.0003(10) -0.0024(10)
C44 0.0204(14) 0.0185(14) 0.0253(14) 0.0023(11) 0.0024(11) -0.0065(11)
C45 0.0159(13) 0.0188(13) 0.0212(13) -0.0006(10) 0.0037(10) -0.0041(10)
C46 0.0165(12) 0.0152(12) 0.0160(12) 0.0007(9) -0.0006(10) -0.0017(10)
C47 0.0227(15) 0.0179(15) 0.051(2) 0.0032(13) 0.0085(14) -0.0032(12)
C48 0.0221(15) 0.0212(15) 0.0325(16) 0.0031(12) 0.0064(12) -0.0032(12)
C49 0.0165(12) 0.0159(12) 0.0142(11) -0.0010(9) 0.0028(9) -0.0069(10)
C50 0.0194(13) 0.0157(12) 0.0156(12) -0.0012(9) 0.0010(10) -0.0070(10)
C51 0.0170(13) 0.0175(13) 0.0226(13) -0.0034(10) 0.0042(10) -0.0044(10)
C52 0.0204(14) 0.0253(15) 0.0259(14) -0.0116(11) 0.0087(11) -0.0079(12)
C53 0.0228(14) 0.0324(16) 0.0193(13) -0.0097(11) 0.0042(11) -0.0126(12)
C54 0.0191(13) 0.0261(15) 0.0163(12) -0.0020(10) -0.0002(10) -0.0092(11)
C55 0.0243(15) 0.0194(14) 0.0299(15) -0.0060(11) 0.0059(12) 0.0001(12)
C56 0.0282(17) 0.055(2) 0.0300(17) -0.0226(16) 0.0041(13) -0.0156(16)
C57 0.0112(11) 0.0162(12) 0.0160(12) -0.0011(9) -0.0004(9) -0.0032(9)
C58 0.0167(12) 0.0168(13) 0.0171(12) -0.0023(10) -0.0014(10) -0.0059(10)
C59 0.0165(12) 0.0190(13) 0.0168(12) 0.0022(10) -0.0025(10) -0.0072(10)
C60 0.0179(13) 0.0226(14) 0.0152(12) -0.0010(10) 0.0003(10) -0.0075(11)
C61 0.0134(12) 0.0190(13) 0.0163(12) -0.0035(10) -0.0005(9) -0.0041(10)
C62 0.0130(12) 0.0176(13) 0.0173(12) -0.0003(10) -0.0014(9) -0.0031(10)
C63 0.0317(16) 0.0251(15) 0.0185(13) 0.0042(11) -0.0021(11) -0.0122(13)
C64 0.0182(13) 0.0233(14) 0.0157(12) -0.0035(10) -0.0015(10) -0.0040(11)
C65 0.0174(12) 0.0134(12) 0.0158(12) -0.0020(9) 0.0002(10) -0.0040(10)
C66 0.0204(13) 0.0177(13) 0.0196(13) 0.0016(10) -0.0028(10) -0.0070(11)
C67 0.0243(14) 0.0188(14) 0.0242(14) -0.0002(11) -0.0102(11) -0.0042(11)
C68 0.0164(13) 0.0286(16) 0.0285(15) -0.0085(12) -0.0050(11) -0.0046(12)
C69 0.0204(14) 0.0279(15) 0.0202(13) -0.0092(11) 0.0040(11) -0.0120(12)
C70 0.0197(13) 0.0203(13) 0.0148(12) -0.0025(10) -0.0003(10) -0.0069(11)
C71 0.040(2) 0.037(2) 0.0387(19) 0.0140(15) -0.0227(16) -0.0155(16)
C72 0.0240(15) 0.048(2) 0.0269(15) -0.0091(14) 0.0054(12) -0.0192(15)
B1 0.0160(13) 0.0144(13) 0.0123(12) -0.0003(10) 0.0001(10) -0.0038(11)
O3 0.123(7) 0.137(7) 0.072(4) -0.044(4) -0.029(4) 0.005(5)
C74 0.118(7) 0.129(7) 0.102(5) -0.052(5) -0.033(5) 0.007(5)
C73 0.075(7) 0.069(7) 0.030(4) -0.003(4) 0.008(4) -0.029(6)
C73A 0.061(7) 0.076(8) 0.036(5) -0.006(4) 0.002(4) -0.018(6)

loop_
_atom_type_symbol
_atom_type_description
_atom_type_scat_dispersion_real
_atom_type_scat_dispersion_imag
_atom_type_scat_source
C C 0.0033 0.0016 'International Tables Vol C Tables 4.2.6.8 and 6.1.1.4'
H H 0.0000 0.0000 'International Tables Vol C Tables 4.2.6.8 and 6.1.1.4'
B B 0.0013 0.0007 'International Tables Vol C Tables 4.2.6.8 and 6.1.1.4'
F F 0.0171 0.0103 'International Tables Vol C Tables 4.2.6.8 and 6.1.1.4'
Ir Ir -1.4442 7.9887 'International Tables Vol C Tables 4.2.6.8 and 6.1.1.4'
O O 0.0106 0.0060 'International Tables Vol C Tables 4.2.6.8 and 6.1.1.4'
P P 0.1023 0.0942 'International Tables Vol C Tables 4.2.6.8 and 6.1.1.4'

loop_
_exptl_crystal_face_index_h
_exptl_crystal_face_index_k
_exptl_crystal_face_index_l
_exptl_crystal_face_perp_dist
-5 -22 -2 0.0315
5 22 2 0.0125
-1 -2 23 0.1185
1 2 -23 0.1185
18 -2 1 0.0384
-18 2 -1 0.0095

loop_
_geom_angle_atom_site_label_1
_geom_angle_atom_site_label_2
_geom_angle_atom_site_label_3
_geom_angle
_geom_angle_site_symmetry_1
_geom_angle_site_symmetry_3
H Ir1 HA 178(2) . .
P1 Ir1 H 90.0(15) . .
P1 Ir1 HA 90.6(15) . .
P1 Ir1 P2 177.87(2) . .
P2 Ir1 H 88.1(16) . .
P2 Ir1 HA 91.4(15) . .
C1 Ir1 H 89.9(16) . .
C1 Ir1 HA 88.8(15) . .
C1 Ir1 P1 83.75(7) . .
C1 Ir1 P2 97.11(7) . .
C21 Ir1 H 90.6(16) . .
C21 Ir1 HA 90.7(15) . .
C21 Ir1 P1 95.53(7) . .
C21 Ir1 P2 83.63(7) . .
C21 Ir1 C1 179.11(10) . .
C7 P1 Ir1 102.85(8) . .
C9 P1 Ir1 116.11(8) . .
C9 P1 C7 107.03(12) . .
C9 P1 C15 104.37(12) . .
C15 P1 Ir1 119.55(9) . .
C15 P1 C7 105.93(12) . .
C27 P2 Ir1 102.52(8) . .
C29 P2 Ir1 121.04(9) . .
C29 P2 C27 104.38(12) . .
C29 P2 C35 102.72(12) . .
C35 P2 Ir1 117.22(8) . .
C35 P2 C27 107.75(12) . .
C1 O1 C2 111.60(19) . .
C21 O2 C22 111.73(19) . .
O1 C1 Ir1 133.26(18) . .
O1 C1 C8 107.6(2) . .
C8 C1 Ir1 119.12(18) . .
O1 C2 H2A 111.0 . .
O1 C2 H2B 111.0 . .
O1 C2 C3 103.6(2) . .
H2A C2 H2B 109.0 . .
C3 C2 H2A 111.0 . .
C3 C2 H2B 111.0 . .
C4 C3 C2 135.0(3) . .
C8 C3 C2 106.3(2) . .
C8 C3 C4 118.8(2) . .
C3 C4 H4 121.3 . .
C3 C4 C5 117.3(3) . .
C5 C4 H4 121.3 . .
C4 C5 H5 118.4 . .
C4 C5 C6 123.2(3) . .
C6 C5 H5 118.4 . .
C5 C6 H6 120.3 . .
C7 C6 C5 119.3(3) . .
C7 C6 H6 120.3 . .
C6 C7 P1 133.5(2) . .
C8 C7 P1 110.20(18) . .
C8 C7 C6 116.3(2) . .
C3 C8 C1 110.9(2) . .
C3 C8 C7 125.0(2) . .
C7 C8 C1 124.0(2) . .
C10 C9 P1 119.3(2) . .
C14 C9 P1 120.8(2) . .
C14 C9 C10 119.5(3) . .
C9 C10 H10 120.1 . .
C11 C10 C9 119.9(3) . .
C11 C10 H10 120.1 . .
C10 C11 H11 119.8 . .
C10 C11 C12 120.4(3) . .
C12 C11 H11 119.8 . .
C11 C12 H12 120.2 . .
C13 C12 C11 119.5(3) . .
C13 C12 H12 120.2 . .
C12 C13 H13 119.6 . .
C12 C13 C14 120.7(3) . .
C14 C13 H13 119.6 . .
C9 C14 H14 120.0 . .
C13 C14 C9 120.0(3) . .
C13 C14 H14 120.0 . .
C16 C15 P1 119.85(19) . .
C16 C15 C20 119.4(2) . .
C20 C15 P1 120.8(2) . .
C15 C16 H16 119.8 . .
C15 C16 C17 120.3(3) . .
C17 C16 H16 119.8 . .
C16 C17 H17 120.1 . .
C18 C17 C16 119.7(3) . .
C18 C17 H17 120.1 . .
C17 C18 H18 119.8 . .
C19 C18 C17 120.4(3) . .
C19 C18 H18 119.8 . .
C18 C19 H19 119.8 . .
C18 C19 C20 120.4(3) . .
C20 C19 H19 119.8 . .
C15 C20 H20 120.1 . .
C19 C20 C15 119.8(3) . .
C19 C20 H20 120.1 . .
O2 C21 Ir1 132.88(18) . .
O2 C21 C28 107.3(2) . .
C28 C21 Ir1 119.77(18) . .
O2 C22 H22A 111.1 . .
O2 C22 H22B 111.1 . .
O2 C22 C23 103.3(2) . .
H22A C22 H22B 109.1 . .
C23 C22 H22A 111.1 . .
C23 C22 H22B 111.1 . .
C24 C23 C22 135.1(3) . .
C28 C23 C22 106.3(2) . .
C28 C23 C24 118.6(2) . .
C23 C24 H24 121.3 . .
C23 C24 C25 117.3(3) . .
C25 C24 H24 121.3 . .
C24 C25 H25 118.3 . .
C24 C25 C26 123.5(3) . .
C26 C25 H25 118.3 . .
C25 C26 H26 120.4 . .
C27 C26 C25 119.1(3) . .
C27 C26 H26 120.4 . .
C26 C27 P2 133.1(2) . .
C28 C27 P2 110.78(18) . .
C28 C27 C26 116.0(2) . .
C23 C28 C21 111.3(2) . .
C23 C28 C27 125.4(2) . .
C27 C28 C21 123.3(2) . .
C30 C29 P2 120.08(19) . .
C30 C29 C34 119.4(2) . .
C34 C29 P2 120.5(2) . .
C29 C30 H30 120.0 . .
C31 C30 C29 120.0(3) . .
C31 C30 H30 120.0 . .
C30 C31 H31 119.8 . .
C32 C31 C30 120.3(3) . .
C32 C31 H31 119.8 . .
C31 C32 H32 119.9 . .
C33 C32 C31 120.2(3) . .
C33 C32 H32 119.9 . .
C32 C33 H33 120.0 . .
C32 C33 C34 120.1(3) . .
C34 C33 H33 120.0 . .
C29 C34 H34 120.0 . .
C33 C34 C29 120.1(3) . .
C33 C34 H34 120.0 . .
C36 C35 P2 118.4(2) . .
C40 C35 P2 122.4(2) . .
C40 C35 C36 119.1(2) . .
C35 C36 H36 119.7 . .
C37 C36 C35 120.6(3) . .
C37 C36 H36 119.7 . .
C36 C37 H37 119.9 . .
C38 C37 C36 120.1(3) . .
C38 C37 H37 119.9 . .
C37 C38 H38 120.1 . .
C37 C38 C39 119.8(3) . .
C39 C38 H38 120.1 . .
C38 C39 H39 119.7 . .
C38 C39 C40 120.6(3) . .
C40 C39 H39 119.7 . .
C35 C40 C39 119.8(3) . .
C35 C40 H40 120.1 . .
C39 C40 H40 120.1 . .
C42 C41 C46 115.2(2) . .
C42 C41 B1 122.7(2) . .
C46 C41 B1 122.0(2) . .
C41 C42 H42 118.7 . .
C43 C42 C41 122.7(2) . .
C43 C42 H42 118.7 . .
C42 C43 C47 118.8(3) . .
C44 C43 C42 120.7(3) . .
C44 C43 C47 120.6(2) . .
C43 C44 H44 120.9 . .
C43 C44 C45 118.2(2) . .
C45 C44 H44 120.9 . .
C44 C45 C46 120.9(2) . .
C44 C45 C48 118.5(2) . .
C46 C45 C48 120.5(2) . .
C41 C46 H46 118.8 . .
C45 C46 C41 122.4(2) . .
C45 C46 H46 118.8 . .
F1 C47 F2 106.4(3) . .
F1 C47 F3 107.1(3) . .
F1 C47 C43 113.4(3) . .
F2 C47 C43 112.6(3) . .
F3 C47 F2 104.0(3) . .
F3 C47 C43 112.6(3) . .
F4 C48 F5 105.0(2) . .
F4 C48 C45 112.6(2) . .
F5 C48 C45 112.2(3) . .
F6 C48 F4 106.8(3) . .
F6 C48 F5 106.3(3) . .
F6 C48 C45 113.3(2) . .
C50 C49 C54 115.3(2) . .
C50 C49 B1 121.9(2) . .
C54 C49 B1 122.6(2) . .
C49 C50 H50 118.5 . .
C51 C50 C49 123.0(2) . .
C51 C50 H50 118.5 . .
C50 C51 C55 118.9(2) . .
C52 C51 C50 120.9(3) . .
C52 C51 C55 120.1(3) . .
C51 C52 H52 121.2 . .
C51 C52 C53 117.6(3) . .
C53 C52 H52 121.2 . .
C52 C53 C54 121.5(3) . .
C52 C53 C56 117.6(3) . .
C54 C53 C56 120.9(3) . .
C49 C54 H54 119.2 . .
C53 C54 C49 121.7(3) . .
C53 C54 H54 119.2 . .
F7 C55 F8 106.4(3) . .
F7 C55 C51 112.9(2) . .
F8 C55 C51 112.2(2) . .
F9 C55 F7 106.0(2) . .
F9 C55 F8 105.9(2) . .
F9 C55 C51 112.9(3) . .
F10 C56 C53 114.1(3) . .
F11 C56 F10 106.9(3) . .
F11 C56 F12 105.6(3) . .
F11 C56 C53 113.1(3) . .
F12 C56 F10 103.5(3) . .
F12 C56 C53 112.7(3) . .
C58 C57 B1 123.5(2) . .
C62 C57 C58 115.2(2) . .
C62 C57 B1 120.8(2) . .
C57 C58 H58 118.7 . .
C59 C58 C57 122.7(2) . .
C59 C58 H58 118.7 . .
C58 C59 C63 119.0(2) . .
C60 C59 C58 120.9(2) . .
C60 C59 C63 120.1(2) . .
C59 C60 H60 121.2 . .
C59 C60 C61 117.6(2) . .
C61 C60 H60 121.2 . .
C60 C61 C64 120.4(2) . .
C62 C61 C60 121.0(2) . .
C62 C61 C64 118.5(2) . .
C57 C62 H62 118.7 . .
C61 C62 C57 122.6(2) . .
C61 C62 H62 118.7 . .
F13 C63 F15 104.8(2) . .
F13 C63 C59 112.4(2) . .
F14 C63 F13 107.0(3) . .
F14 C63 F15 106.6(3) . .
F14 C63 C59 112.7(2) . .
F15 C63 C59 112.8(3) . .
F16 C64 F18 105.5(2) . .
F16 C64 C61 112.4(2) . .
F17 C64 F16 107.0(2) . .
F17 C64 F18 106.2(2) . .
F17 C64 C61 113.2(2) . .
F18 C64 C61 112.1(2) . .
C66 C65 C70 115.2(2) . .
C66 C65 B1 123.4(2) . .
C70 C65 B1 121.4(2) . .
C65 C66 H66 119.1 . .
C67 C66 C65 121.8(2) . .
C67 C66 H66 119.1 . .
C66 C67 C71 118.7(3) . .
C68 C67 C66 121.8(3) . .
C68 C67 C71 119.5(3) . .
C67 C68 H68 121.3 . .
C67 C68 C69 117.4(3) . .
C69 C68 H68 121.3 . .
C68 C69 C72 119.0(3) . .
C70 C69 C68 121.1(3) . .
C70 C69 C72 119.8(3) . .
C65 C70 H70 118.6 . .
C69 C70 C65 122.7(3) . .
C69 C70 H70 118.6 . .
F19 C71 F21 101.5(4) . .
F19 C71 C67 112.1(3) . .
F20 C71 F19 106.6(4) . .
F20 C71 F21 107.6(4) . .
F20 C71 C67 114.1(3) . .
F21 C71 C67 114.0(3) . .
F22 C72 C69 113.2(3) . .
F23 C72 F22 103.6(3) . .
F23 C72 F24 109.5(3) . .
F23 C72 C69 114.0(3) . .
F24 C72 F22 103.0(3) . .
F24 C72 C69 112.6(3) . .
C41 B1 C57 109.1(2) . .
C49 B1 C41 108.6(2) . .
C49 B1 C57 111.7(2) . .
C49 B1 C65 109.6(2) . .
C65 B1 C41 112.0(2) . .
C65 B1 C57 105.8(2) . .
C73 O3 C73 180.0 . 2_665
C73A O3 C73A 180.0(5) 2_665 .
H74A C74 H74B 109.5 . .
H74A C74 H74C 109.5 . .
H74B C74 H74C 109.5 . .
H74D C74 H74E 109.5 . .
H74D C74 H74F 109.5 . .
H74E C74 H74F 109.5 . .
C73 C74 H74A 109.5 . .
C73 C74 H74B 109.5 . .
C73 C74 H74C 109.5 . .
C73A C74 H74D 109.5 . .
C73A C74 H74E 109.5 . .
C73A C74 H74F 109.5 . .
O3 C73 C74 129.8(8) . .
O3 C73 H73A 104.8 . .
O3 C73 H73B 104.8 . .
C74 C73 H73A 104.8 . .
C74 C73 H73B 104.8 . .
H73A C73 H73B 105.8 . .
O3 C73A C74 131.4(9) . .
O3 C73A H73C 104.4 . .
O3 C73A H73D 104.4 . .
C74 C73A H73C 104.4 . .
C74 C73A H73D 104.4 . .
H73C C73A H73D 105.6 . .

loop_
_geom_bond_atom_site_label_1
_geom_bond_atom_site_label_2
_geom_bond_distance
_geom_bond_site_symmetry_2
Ir1 H 1.49(4) .
Ir1 HA 1.55(4) .
Ir1 P1 2.3042(6) .
Ir1 P2 2.3125(6) .
Ir1 C1 1.999(2) .
Ir1 C21 1.994(3) .
P1 C7 1.840(3) .
P1 C9 1.818(3) .
P1 C15 1.819(3) .
P2 C27 1.834(3) .
P2 C29 1.812(3) .
P2 C35 1.817(3) .
O1 C1 1.320(3) .
O1 C2 1.485(3) .
O2 C21 1.325(3) .
O2 C22 1.486(3) .
C1 C8 1.448(3) .
C2 H2A 0.9900 .
C2 H2B 0.9900 .
C2 C3 1.495(4) .
C3 C4 1.389(4) .
C3 C8 1.385(4) .
C4 H4 0.9500 .
C4 C5 1.395(4) .
C5 H5 0.9500 .
C5 C6 1.405(4) .
C6 H6 0.9500 .
C6 C7 1.391(4) .
C7 C8 1.388(3) .
C9 C10 1.393(4) .
C9 C14 1.388(4) .
C10 H10 0.9500 .
C10 C11 1.388(4) .
C11 H11 0.9500 .
C11 C12 1.388(5) .
C12 H12 0.9500 .
C12 C13 1.375(5) .
C13 H13 0.9500 .
C13 C14 1.387(4) .
C14 H14 0.9500 .
C15 C16 1.389(4) .
C15 C20 1.404(3) .
C16 H16 0.9500 .
C16 C17 1.394(4) .
C17 H17 0.9500 .
C17 C18 1.387(4) .
C18 H18 0.9500 .
C18 C19 1.378(5) .
C19 H19 0.9500 .
C19 C20 1.388(4) .
C20 H20 0.9500 .
C21 C28 1.443(3) .
C22 H22A 0.9900 .
C22 H22B 0.9900 .
C22 C23 1.498(4) .
C23 C24 1.389(4) .
C23 C28 1.381(4) .
C24 H24 0.9500 .
C24 C25 1.393(4) .
C25 H25 0.9500 .
C25 C26 1.408(4) .
C26 H26 0.9500 .
C26 C27 1.394(3) .
C27 C28 1.393(3) .
C29 C30 1.390(4) .
C29 C34 1.401(4) .
C30 H30 0.9500 .
C30 C31 1.388(4) .
C31 H31 0.9500 .
C31 C32 1.387(4) .
C32 H32 0.9500 .
C32 C33 1.374(5) .
C33 H33 0.9500 .
C33 C34 1.392(4) .
C34 H34 0.9500 .
C35 C36 1.399(4) .
C35 C40 1.394(4) .
C36 H36 0.9500 .
C36 C37 1.388(4) .
C37 H37 0.9500 .
C37 C38 1.381(5) .
C38 H38 0.9500 .
C38 C39 1.387(5) .
C39 H39 0.9500 .
C39 C40 1.394(4) .
C40 H40 0.9500 .
F1 C47 1.328(3) .
F2 C47 1.342(4) .
F3 C47 1.338(4) .
F4 C48 1.334(3) .
F5 C48 1.344(4) .
F6 C48 1.323(4) .
F7 C55 1.340(4) .
F8 C55 1.347(4) .
F9 C55 1.339(3) .
F10 C56 1.326(4) .
F11 C56 1.311(4) .
F12 C56 1.324(5) .
F13 C63 1.331(3) .
F14 C63 1.310(4) .
F15 C63 1.332(3) .
F16 C64 1.344(3) .
F17 C64 1.341(3) .
F18 C64 1.344(3) .
F19 C71 1.275(5) .
F20 C71 1.256(4) .
F21 C71 1.302(4) .
F22 C72 1.348(4) .
F23 C72 1.303(4) .
F24 C72 1.313(4) .
C41 C42 1.402(4) .
C41 C46 1.404(4) .
C41 B1 1.652(4) .
C42 H42 0.9500 .
C42 C43 1.397(4) .
C43 C44 1.383(4) .
C43 C47 1.492(4) .
C44 H44 0.9500 .
C44 C45 1.386(4) .
C45 C46 1.395(4) .
C45 C48 1.497(4) .
C46 H46 0.9500 .
C49 C50 1.397(4) .
C49 C54 1.409(4) .
C49 B1 1.636(4) .
C50 H50 0.9500 .
C50 C51 1.392(4) .
C51 C52 1.382(4) .
C51 C55 1.494(4) .
C52 H52 0.9500 .
C52 C53 1.392(4) .
C53 C54 1.395(4) .
C53 C56 1.488(4) .
C54 H54 0.9500 .
C57 C58 1.402(3) .
C57 C62 1.399(4) .
C57 B1 1.654(4) .
C58 H58 0.9500 .
C58 C59 1.395(4) .
C59 C60 1.382(4) .
C59 C63 1.501(4) .
C60 H60 0.9500 .
C60 C61 1.394(4) .
C61 C62 1.389(4) .
C61 C64 1.495(4) .
C62 H62 0.9500 .
C65 C66 1.402(4) .
C65 C70 1.403(3) .
C65 B1 1.647(4) .
C66 H66 0.9500 .
C66 C67 1.394(4) .
C67 C68 1.379(4) .
C67 C71 1.495(4) .
C68 H68 0.9500 .
C68 C69 1.386(4) .
C69 C70 1.384(4) .
C69 C72 1.500(4) .
C70 H70 0.9500 .
O3 C73 1.369(11) 2_665
O3 C73 1.369(11) .
O3 C73A 1.365(11) 2_665
O3 C73A 1.365(11) .
C74 H74A 0.9800 .
C74 H74B 0.9800 .
C74 H74C 0.9800 .
C74 H74D 0.9800 .
C74 H74E 0.9800 .
C74 H74F 0.9800 .
C74 C73 1.416(12) .
C74 C73A 1.402(12) .
C73 H73A 0.9900 .
C73 H73B 0.9900 .
C73A H73C 0.9900 .
C73A H73D 0.9900 .

loop_
_geom_torsion_atom_site_label_1
_geom_torsion_atom_site_label_2
_geom_torsion_atom_site_label_3
_geom_torsion_atom_site_label_4
_geom_torsion
Ir1 P1 C7 C6 176.6(3)
Ir1 P1 C7 C8 -1.8(2)
Ir1 P1 C9 C10 66.4(2)
Ir1 P1 C9 C14 -105.7(2)
Ir1 P1 C15 C16 5.4(2)
Ir1 P1 C15 C20 -175.01(18)
Ir1 P2 C27 C26 -176.4(3)
Ir1 P2 C27 C28 -0.26(19)
Ir1 P2 C29 C30 10.2(3)
Ir1 P2 C29 C34 -172.13(19)
Ir1 P2 C35 C36 84.8(2)
Ir1 P2 C35 C40 -90.3(2)
Ir1 C1 C8 C3 -177.74(19)
Ir1 C1 C8 C7 1.9(4)
Ir1 C21 C28 C23 177.49(18)
Ir1 C21 C28 C27 -1.6(3)
P1 C7 C8 C1 0.2(3)
P1 C7 C8 C3 179.8(2)
P1 C9 C10 C11 -172.6(2)
P1 C9 C14 C13 173.1(3)
P1 C15 C16 C17 179.9(2)
P1 C15 C20 C19 179.1(2)
P2 C27 C28 C21 1.1(3)
P2 C27 C28 C23 -177.8(2)
P2 C29 C30 C31 176.9(2)
P2 C29 C34 C33 -177.2(2)
P2 C35 C36 C37 -175.1(2)
P2 C35 C40 C39 174.4(2)
O1 C1 C8 C3 0.6(3)
O1 C1 C8 C7 -179.8(2)
O1 C2 C3 C4 -178.5(3)
O1 C2 C3 C8 0.8(3)
O2 C21 C28 C23 -1.0(3)
O2 C21 C28 C27 179.9(2)
O2 C22 C23 C24 178.3(3)
O2 C22 C23 C28 -1.0(3)
C1 O1 C2 C3 -0.5(3)
C2 O1 C1 Ir1 178.0(2)
C2 O1 C1 C8 0.0(3)
C2 C3 C4 C5 179.3(3)
C2 C3 C8 C1 -0.9(3)
C2 C3 C8 C7 179.5(3)
C3 C4 C5 C6 0.8(5)
C4 C3 C8 C1 178.5(3)
C4 C3 C8 C7 -1.1(4)
C4 C5 C6 C7 -0.8(5)
C5 C6 C7 P1 -178.5(2)
C5 C6 C7 C8 -0.2(4)
C6 C7 C8 C1 -178.5(3)
C6 C7 C8 C3 1.1(4)
C7 P1 C9 C10 -47.7(2)
C7 P1 C9 C14 140.2(2)
C7 P1 C15 C16 120.7(2)
C7 P1 C15 C20 -59.7(2)
C8 C3 C4 C5 0.1(4)
C9 P1 C7 C6 -60.6(3)
C9 P1 C7 C8 121.0(2)
C9 P1 C15 C16 -126.5(2)
C9 P1 C15 C20 53.1(2)
C9 C10 C11 C12 -1.2(5)
C10 C9 C14 C13 1.0(5)
C10 C11 C12 C13 2.1(5)
C11 C12 C13 C14 -1.5(5)
C12 C13 C14 C9 -0.1(5)
C14 C9 C10 C11 -0.3(4)
C15 P1 C7 C6 50.4(3)
C15 P1 C7 C8 -128.0(2)
C15 P1 C9 C10 -159.7(2)
C15 P1 C9 C14 28.1(3)
C15 C16 C17 C18 0.5(4)
C16 C15 C20 C19 -1.3(4)
C16 C17 C18 C19 -0.3(4)
C17 C18 C19 C20 -0.6(4)
C18 C19 C20 C15 1.4(4)
C20 C15 C16 C17 0.3(4)
C21 O2 C22 C23 0.4(3)
C22 O2 C21 Ir1 -177.9(2)
C22 O2 C21 C28 0.3(3)
C22 C23 C24 C25 -179.1(3)
C22 C23 C28 C21 1.2(3)
C22 C23 C28 C27 -179.7(2)
C23 C24 C25 C26 -1.1(5)
C24 C23 C28 C21 -178.2(2)
C24 C23 C28 C27 0.9(4)
C24 C25 C26 C27 1.0(5)
C25 C26 C27 P2 176.0(2)
C25 C26 C27 C28 0.0(4)
C26 C27 C28 C21 178.0(2)
C26 C27 C28 C23 -0.9(4)
C27 P2 C29 C30 -104.4(2)
C27 P2 C29 C34 73.3(2)
C27 P2 C35 C36 -160.4(2)
C27 P2 C35 C40 24.5(2)
C28 C23 C24 C25 0.1(4)
C29 P2 C27 C26 -49.4(3)
C29 P2 C27 C28 126.76(19)
C29 P2 C35 C36 -50.5(2)
C29 P2 C35 C40 134.4(2)
C29 C30 C31 C32 0.5(4)
C30 C29 C34 C33 0.5(4)
C30 C31 C32 C33 0.1(5)
C31 C32 C33 C34 -0.4(5)
C32 C33 C34 C29 0.1(5)
C34 C29 C30 C31 -0.8(4)
C35 P2 C27 C26 59.3(3)
C35 P2 C27 C28 -124.53(19)
C35 P2 C29 C30 143.3(2)
C35 P2 C29 C34 -39.0(3)
C35 C36 C37 C38 0.6(4)
C36 C35 C40 C39 -0.7(4)
C36 C37 C38 C39 -0.8(4)
C37 C38 C39 C40 0.3(5)
C38 C39 C40 C35 0.5(4)
C40 C35 C36 C37 0.1(4)
C41 C42 C43 C44 0.0(4)
C41 C42 C43 C47 179.9(3)
C42 C41 C46 C45 0.9(4)
C42 C41 B1 C49 156.7(2)
C42 C41 B1 C57 -81.4(3)
C42 C41 B1 C65 35.5(3)
C42 C43 C44 C45 0.4(4)
C42 C43 C47 F1 -177.1(3)
C42 C43 C47 F2 62.0(4)
C42 C43 C47 F3 -55.3(4)
C43 C44 C45 C46 -0.2(4)
C43 C44 C45 C48 -178.6(3)
C44 C43 C47 F1 2.8(5)
C44 C43 C47 F2 -118.1(3)
C44 C43 C47 F3 124.6(3)
C44 C45 C46 C41 -0.5(4)
C44 C45 C48 F4 -45.1(4)
C44 C45 C48 F5 73.2(3)
C44 C45 C48 F6 -166.4(3)
C46 C41 C42 C43 -0.6(4)
C46 C41 B1 C49 -26.4(3)
C46 C41 B1 C57 95.6(3)
C46 C41 B1 C65 -147.6(2)
C46 C45 C48 F4 136.5(3)
C46 C45 C48 F5 -105.3(3)
C46 C45 C48 F6 15.1(4)
C47 C43 C44 C45 -179.5(3)
C48 C45 C46 C41 177.9(3)
C49 C50 C51 C52 0.7(4)
C49 C50 C51 C55 -176.8(2)
C50 C49 C54 C53 0.3(4)
C50 C49 B1 C41 83.6(3)
C50 C49 B1 C57 -36.7(3)
C50 C49 B1 C65 -153.7(2)
C50 C51 C52 C53 0.7(4)
C50 C51 C55 F7 -45.0(4)
C50 C51 C55 F8 75.1(3)
C50 C51 C55 F9 -165.2(2)
C51 C52 C53 C54 -1.6(4)
C51 C52 C53 C56 178.7(3)
C52 C51 C55 F7 137.5(3)
C52 C51 C55 F8 -102.3(3)
C52 C51 C55 F9 17.3(4)
C52 C53 C54 C49 1.1(4)
C52 C53 C56 F10 -176.2(3)
C52 C53 C56 F11 -53.6(5)
C52 C53 C56 F12 66.1(4)
C54 C49 C50 C51 -1.1(4)
C54 C49 B1 C41 -91.9(3)
C54 C49 B1 C57 147.7(2)
C54 C49 B1 C65 30.7(3)
C54 C53 C56 F10 4.1(5)
C54 C53 C56 F11 126.7(4)
C54 C53 C56 F12 -113.6(4)
C55 C51 C52 C53 178.1(3)
C56 C53 C54 C49 -179.2(3)
C57 C58 C59 C60 1.7(4)
C57 C58 C59 C63 -177.1(2)
C58 C57 C62 C61 -1.8(4)
C58 C57 B1 C41 -146.7(2)
C58 C57 B1 C49 -26.6(3)
C58 C57 B1 C65 92.6(3)
C58 C59 C60 C61 -1.2(4)
C58 C59 C63 F13 -42.5(4)
C58 C59 C63 F14 78.5(3)
C58 C59 C63 F15 -160.7(3)
C59 C60 C61 C62 -0.8(4)
C59 C60 C61 C64 176.6(2)
C60 C59 C63 F13 138.7(3)
C60 C59 C63 F14 -100.3(3)
C60 C59 C63 F15 20.5(4)
C60 C61 C62 C57 2.4(4)
C60 C61 C64 F16 131.5(3)
C60 C61 C64 F17 10.1(4)
C60 C61 C64 F18 -110.0(3)
C62 C57 C58 C59 -0.2(4)
C62 C57 B1 C41 42.3(3)
C62 C57 B1 C49 162.3(2)
C62 C57 B1 C65 -78.4(3)
C62 C61 C64 F16 -51.1(3)
C62 C61 C64 F17 -172.5(2)
C62 C61 C64 F18 67.5(3)
C63 C59 C60 C61 177.6(2)
C64 C61 C62 C57 -175.1(2)
C65 C66 C67 C68 -1.9(4)
C65 C66 C67 C71 177.2(3)
C66 C65 C70 C69 -0.7(4)
C66 C65 B1 C41 28.4(3)
C66 C65 B1 C49 -92.2(3)
C66 C65 B1 C57 147.1(2)
C66 C67 C68 C69 -0.4(4)
C66 C67 C71 F19 54.6(5)
C66 C67 C71 F20 -66.7(5)
C66 C67 C71 F21 169.2(4)
C67 C68 C69 C70 2.0(4)
C67 C68 C69 C72 179.0(3)
C68 C67 C71 F19 -126.2(4)
C68 C67 C71 F20 112.5(4)
C68 C67 C71 F21 -11.6(5)
C68 C69 C70 C65 -1.6(4)
C68 C69 C72 F22 150.2(3)
C68 C69 C72 F23 32.1(5)
C68 C69 C72 F24 -93.4(3)
C70 C65 C66 C67 2.4(4)
C70 C65 B1 C41 -152.4(2)
C70 C65 B1 C49 87.0(3)
C70 C65 B1 C57 -33.6(3)
C70 C69 C72 F22 -32.8(4)
C70 C69 C72 F23 -150.9(4)
C70 C69 C72 F24 83.6(4)
C71 C67 C68 C69 -179.5(3)
C72 C69 C70 C65 -178.5(3)
B1 C41 C42 C43 176.5(2)
B1 C41 C46 C45 -176.3(2)
B1 C49 C50 C51 -177.0(2)
B1 C49 C54 C53 176.1(2)
B1 C57 C58 C59 -171.7(2)
B1 C57 C62 C61 169.9(2)
B1 C65 C66 C67 -178.4(3)
B1 C65 C70 C69 -180.0(2)

loop_
_exptl_oxdiff_crystal_face_indexfrac_h
_exptl_oxdiff_crystal_face_indexfrac_k
_exptl_oxdiff_crystal_face_indexfrac_l
_exptl_oxdiff_crystal_face_x
_exptl_oxdiff_crystal_face_y
_exptl_oxdiff_crystal_face_z
-4.9919 -21.9790 -2.0000 0.4094 -0.4488 -0.7662
4.9919 21.9790 2.0000 -0.4094 0.4488 0.7662
-0.9942 -1.9995 22.9808 0.5304 -0.5869 0.5912
0.9942 1.9995 -22.9808 -0.5304 0.5869 -0.5912
17.9833 -1.9890 0.9971 0.7498 0.6644 -0.0008
-17.9833 1.9890 -0.9971 -0.7498 -0.6644 0.0008
